data_1548955
loop_
_publ_author_name
'Keller, Sarah'
'Prescimone, Alessandro'
'Constable, Edwin C.'
'Housecroft, Catherine E.'

_publ_section_title
;
 Copper(i) and silver(i) complexes of
 9,9-dimethyl-4,5-bis(di-tert-butylphosphino)xanthene: photophysical
 properties and structural rigidity under pressure.
;
_journal_issue 4
_journal_name_full
'Photochemical &amp; photobiological sciences : Official journal of the European Photochemistry Association and the European Society for Photobiology'
_journal_page_first 375
_journal_page_last 385
_journal_paper_doi 10.1039/c7pp00432j
_journal_volume 17
_journal_year 2018
_chemical_compound_source 'Sarah Keller'
_chemical_formula_moiety 'C41 H56 Cu1 F6 N2 O1 P3'
_chemical_formula_sum 'C41 H56 Cu F6 N2 O P3'
_chemical_formula_weight 863.36
_space_group_IT_number 14
_space_group_name_Hall '-P 2ybc'
_space_group_name_H-M_alt 'P 1 21/c 1'
_symmetry_cell_setting monoclinic
_symmetry_space_group_name_Hall '-P 2ybc'
_symmetry_space_group_name_H-M 'P 1 21/c 1'
_atom_sites_solution_hydrogens difmap
_atom_sites_solution_primary other
_audit_creation_date 2017-04-03
_audit_creation_method CRYSTALS_ver_14.61_build_5809
_audit_update_record
;
2017-11-03 deposited with the CCDC.
2018-01-21 downloaded from the CCDC.
;
_cell_angle_alpha 90
_cell_angle_beta 98.452(3)
_cell_angle_gamma 90
_cell_formula_units_Z 4
_cell_length_a 12.2247(10)
_cell_length_b 15.0283(12)
_cell_length_c 22.5879(19)
_cell_measurement_reflns_used 9078
_cell_measurement_temperature 123
_cell_measurement_theta_max 67
_cell_measurement_theta_min 4
_cell_volume 4104.7(6)
_computing_cell_refinement 'Apex2 (Bruker AXS, 2006)'
_computing_data_collection 'Apex2 (Bruker AXS, 2006)'
_computing_data_reduction 'Apex2 (Bruker AXS, 2006)'
_computing_molecular_graphics 'CAMERON (Watkin et al., 1996)'
_computing_publication_material 'CRYSTALS (Betteridge et al., 2003)'
_computing_structure_refinement 'CRYSTALS (Betteridge et al., 2003)'
_computing_structure_solution 'Superflip (Palatinus & Chapuis, 2007)'
_diffrn_ambient_temperature 123
_diffrn_measured_fraction_theta_full 0.999
_diffrn_measured_fraction_theta_max 0.999
_diffrn_measurement_device Area
_diffrn_measurement_device_type 'Bruker Kappa Apex2'
_diffrn_measurement_method '\f & \w scans'
_diffrn_radiation_monochromator graphite
_diffrn_radiation_type 'Cu K\a'
_diffrn_radiation_wavelength 1.54178
_diffrn_reflns_av_R_equivalents 0.033
_diffrn_reflns_limit_h_max 14
_diffrn_reflns_limit_h_min -14
_diffrn_reflns_limit_k_max 17
_diffrn_reflns_limit_k_min -17
_diffrn_reflns_limit_l_max 26
_diffrn_reflns_limit_l_min -26
_diffrn_reflns_number 88540
_diffrn_reflns_theta_full 66.663
_diffrn_reflns_theta_max 66.663
_diffrn_reflns_theta_min 3.544
_diffrn_standards_number 0
_exptl_absorpt_coefficient_mu 2.385
_exptl_absorpt_correction_T_max 0.79
_exptl_absorpt_correction_T_min 0.68
_exptl_absorpt_correction_type multi-scan
_exptl_absorpt_process_details 'SADABS (Siemens, 1996)'
_exptl_crystal_colour yellow
_exptl_crystal_density_diffrn 1.397
_exptl_crystal_density_method 'not measured'
_exptl_crystal_description block
_exptl_crystal_F_000 1808
_exptl_crystal_recrystallization_method
; 
DCM /Et2O 
;
_exptl_crystal_size_max 0.140
_exptl_crystal_size_mid 0.120
_exptl_crystal_size_min 0.100
_refine_diff_density_max 0.98
_refine_diff_density_min -0.49
_refine_ls_extinction_method None
_refine_ls_goodness_of_fit_ref 1.0796
_refine_ls_hydrogen_treatment refxyz
_refine_ls_matrix_type full
_refine_ls_number_parameters 655
_refine_ls_number_reflns 7062
_refine_ls_number_restraints 0
_refine_ls_R_factor_all 0.0334
_refine_ls_R_factor_gt 0.0331
_refine_ls_shift/su_max 0.0023563
_refine_ls_shift/su_mean 0.0000483
_refine_ls_structure_factor_coef F
_refine_ls_weighting_details
;
 Method, part 1, Chebychev polynomial, (Watkin, 1994, Prince, 1982) 
 [weight] = 1.0/[A~0~*T~0~(x)+A~1~*T~1~(x) ... +A~n-1~]*T~n-1~(x)] 
 where A~i~ are the Chebychev coefficients listed below and x= Fcalc/Fmax 
 Method = Robust Weighting (Prince, 1982) 
 W = [weight] * [1-(deltaF/6*sigmaF)^2^]^2^ 
 A~i~ are: 
 0.139 0.722E-01 0.259E-01 
;
_refine_ls_weighting_scheme calc
_refine_ls_wR_factor_all 0.0345
_refine_ls_wR_factor_gt 0.0337
_refine_ls_wR_factor_ref 0.0336
_reflns_limit_h_max 14
_reflns_limit_h_min -14
_reflns_limit_k_max 17
_reflns_limit_k_min 0
_reflns_limit_l_max 26
_reflns_limit_l_min 0
_reflns_number_gt 7132
_reflns_number_total 7254
_reflns_threshold_expression I>2.0\s(I)
_oxford_diffrn_Wilson_B_factor 0.00
_oxford_diffrn_Wilson_scale 0.00
_oxford_refine_ls_r_factor_ref 0.0329
_oxford_refine_ls_scale 0.09305(8)
_oxford_reflns_number_all 7220
_oxford_reflns_threshold_expression_ref I>3.0\s(I)
_oxford_structure_analysis_title 'SK122repeat_123K_0ma in P2(1)/c'
_cod_data_source_file c7pp00432j2.cif
_cod_data_source_block SK122_123K
_cod_depositor_comments
;
The following automatic conversions were performed:

'_atom_sites_solution_primary' value 'Other' changed to 'other'
according to
/home/data/users/saulius/crontab/automatic-downloads/rss-feeds/RSC/lib/dictionaries/cif_core.dic
dictionary named 'cif_core.dic' version 2.4.2 from 2011-04-26.

Automatic conversion script
Id: cif_fix_values 4973 2017-02-22 13:04:09Z antanas 

 Adding full bibliography for 1548955--1548966.cif.
;
_cod_original_sg_symbol_H-M 'P 21/c '
_cod_original_formula_sum 'C41 H56 Cu1 F6 N2 O1 P3'
_cod_database_code 1548955

loop_
_symmetry_equiv_pos_as_xyz
x,y,z
-x,-y,-z
x,-y+1/2,z+1/2
-x,y+1/2,-z+1/2

loop_
_atom_site_label
_atom_site_type_symbol
_atom_site_fract_x
_atom_site_fract_y
_atom_site_fract_z
_atom_site_U_iso_or_equiv
_atom_site_occupancy
_atom_site_adp_type
Cu1 Cu 0.234309(18) 0.408014(14) 0.703742(10) 0.0149 1.0000 Uani
P2 P 0.24463(3) 0.55670(2) 0.672493(16) 0.0125 1.0000 Uani
C3 C 0.11448(13) 0.59700(11) 0.62270(7) 0.0184 1.0000 Uani
C4 C 0.09235(16) 0.69720(12) 0.61833(9) 0.0269 1.0000 Uani
C5 C 0.01713(14) 0.55390(12) 0.64782(9) 0.0232 1.0000 Uani
C6 C 0.11735(16) 0.56060(13) 0.55968(8) 0.0261 1.0000 Uani
C7 C 0.36021(13) 0.57045(10) 0.62914(7) 0.0153 1.0000 Uani
C8 C 0.43859(12) 0.50284(10) 0.62823(6) 0.0141 1.0000 Uani
O1 O 0.42039(9) 0.42254(7) 0.65566(5) 0.0143 1.0000 Uani
C10 C 0.45468(12) 0.34631(10) 0.62843(6) 0.0139 1.0000 Uani
C11 C 0.38697(12) 0.27096(10) 0.62601(6) 0.0144 1.0000 Uani
P1 P 0.24942(3) 0.27734(2) 0.650157(17) 0.0137 1.0000 Uani
C13 C 0.23862(14) 0.17459(11) 0.69790(8) 0.0226 1.0000 Uani
C14 C 0.11733(18) 0.16668(14) 0.70806(11) 0.0360 1.0000 Uani
C15 C 0.27596(16) 0.08475(11) 0.67525(9) 0.0250 1.0000 Uani
C16 C 0.3104(2) 0.19295(13) 0.75802(9) 0.0324 1.0000 Uani
C17 C 0.15496(14) 0.26651(12) 0.57563(8) 0.0240 1.0000 Uani
C18 C 0.04175(15) 0.30456(13) 0.58450(10) 0.0298 1.0000 Uani
C19 C 0.20549(17) 0.32490(14) 0.53091(8) 0.0300 1.0000 Uani
C20 C 0.13736(18) 0.17280(14) 0.54892(10) 0.0346 1.0000 Uani
C21 C 0.42335(14) 0.19579(11) 0.59771(7) 0.0175 1.0000 Uani
C22 C 0.52248(14) 0.19601(11) 0.57503(7) 0.0200 1.0000 Uani
C23 C 0.58695(14) 0.27201(11) 0.57816(7) 0.0191 1.0000 Uani
C24 C 0.55355(13) 0.34930(11) 0.60438(7) 0.0163 1.0000 Uani
C25 C 0.61894(13) 0.43629(11) 0.60922(7) 0.0175 1.0000 Uani
C26 C 0.53492(13) 0.51248(11) 0.60203(7) 0.0164 1.0000 Uani
C27 C 0.54996(14) 0.59255(11) 0.57362(7) 0.0209 1.0000 Uani
C28 C 0.47226(15) 0.66033(12) 0.57173(8) 0.0226 1.0000 Uani
C29 C 0.37917(14) 0.64942(11) 0.59918(7) 0.0194 1.0000 Uani
C30 C 0.68776(14) 0.44171(12) 0.67228(8) 0.0219 1.0000 Uani
C31 C 0.69828(15) 0.44190(13) 0.56281(9) 0.0239 1.0000 Uani
C32 C 0.28422(14) 0.64140(11) 0.73491(7) 0.0193 1.0000 Uani
C33 C 0.31230(16) 0.73559(12) 0.71555(9) 0.0253 1.0000 Uani
C34 C 0.38933(16) 0.60636(13) 0.77331(8) 0.0259 1.0000 Uani
C35 C 0.19099(16) 0.64602(13) 0.77349(8) 0.0271 1.0000 Uani
N2 N 0.11853(12) 0.39775(9) 0.76776(6) 0.0205 1.0000 Uani
C37 C 0.16528(15) 0.41138(11) 0.82484(8) 0.0219 1.0000 Uani
C38 C 0.10125(18) 0.42654(13) 0.87044(9) 0.0321 1.0000 Uani
C39 C -0.01204(19) 0.42564(13) 0.85673(11) 0.0385 1.0000 Uani
C40 C -0.06011(17) 0.40817(12) 0.79880(10) 0.0323 1.0000 Uani
C41 C 0.00745(15) 0.39479(11) 0.75593(9) 0.0254 1.0000 Uani
C42 C 0.28755(15) 0.40949(11) 0.83633(7) 0.0218 1.0000 Uani
N1 N 0.33901(11) 0.39762(9) 0.78795(6) 0.0184 1.0000 Uani
C44 C 0.44945(14) 0.39186(11) 0.79640(8) 0.0226 1.0000 Uani
C45 C 0.51329(17) 0.39995(13) 0.85194(9) 0.0299 1.0000 Uani
C46 C 0.46048(19) 0.41510(14) 0.90112(9) 0.0386 1.0000 Uani
C47 C 0.34710(19) 0.41897(14) 0.89354(9) 0.0338 1.0000 Uani
P3 P -0.22259(4) 0.10137(3) 0.487904(19) 0.0216 1.0000 Uani
F4 F -0.22353(9) 0.10027(9) 0.41657(5) 0.0380 1.0000 Uani
F1 F -0.32715(10) 0.16641(8) 0.47631(5) 0.0395 1.0000 Uani
F3 F -0.22730(11) 0.10212(9) 0.55763(5) 0.0448 1.0000 Uani
F5 F -0.14289(13) 0.18396(10) 0.49385(6) 0.0634 1.0000 Uani
F2 F -0.12220(11) 0.03422(10) 0.49730(6) 0.0536 1.0000 Uani
F6 F -0.30553(11) 0.01722(8) 0.47968(6) 0.0483 1.0000 Uani
H41 H 0.022(2) 0.7060(16) 0.5919(11) 0.0416 1.0000 Uiso
H43 H 0.0833(19) 0.7225(16) 0.6568(11) 0.0411 1.0000 Uiso
H42 H 0.148(2) 0.7288(16) 0.6024(11) 0.0416 1.0000 Uiso
H51 H -0.051(2) 0.5704(15) 0.6234(10) 0.0359 1.0000 Uiso
H53 H 0.0128(19) 0.5736(15) 0.6885(11) 0.0361 1.0000 Uiso
H52 H 0.0237(18) 0.4901(16) 0.6468(10) 0.0357 1.0000 Uiso
H61 H 0.045(2) 0.5707(15) 0.5348(11) 0.0395 1.0000 Uiso
H62 H 0.173(2) 0.5915(16) 0.5414(11) 0.0399 1.0000 Uiso
H63 H 0.1339(19) 0.4961(17) 0.5602(10) 0.0397 1.0000 Uiso
H141 H 0.115(2) 0.1229(19) 0.7409(12) 0.0545 1.0000 Uiso
H142 H 0.094(2) 0.2221(19) 0.7220(12) 0.0545 1.0000 Uiso
H143 H 0.070(2) 0.1465(19) 0.6708(13) 0.0550 1.0000 Uiso
H151 H 0.2588(19) 0.0401(17) 0.7030(10) 0.0396 1.0000 Uiso
H152 H 0.357(2) 0.0820(15) 0.6788(10) 0.0384 1.0000 Uiso
H153 H 0.237(2) 0.0682(15) 0.6358(11) 0.0387 1.0000 Uiso
H162 H 0.317(2) 0.1406(19) 0.7820(11) 0.0493 1.0000 Uiso
H161 H 0.278(2) 0.2397(19) 0.7768(12) 0.0497 1.0000 Uiso
H163 H 0.385(2) 0.2087(18) 0.7533(11) 0.0499 1.0000 Uiso
H182 H -0.005(2) 0.3038(17) 0.5472(12) 0.0456 1.0000 Uiso
H181 H 0.049(2) 0.3649(18) 0.5991(11) 0.0458 1.0000 Uiso
H183 H 0.008(2) 0.2711(17) 0.6138(11) 0.0442 1.0000 Uiso
H191 H 0.151(2) 0.3356(17) 0.4961(11) 0.0459 1.0000 Uiso
H193 H 0.229(2) 0.3829(18) 0.5478(11) 0.0448 1.0000 Uiso
H192 H 0.266(2) 0.2937(17) 0.5165(11) 0.0452 1.0000 Uiso
H201 H 0.091(2) 0.1784(18) 0.5105(12) 0.0538 1.0000 Uiso
H203 H 0.101(2) 0.1343(19) 0.5754(12) 0.0528 1.0000 Uiso
H202 H 0.208(2) 0.1458(18) 0.5427(12) 0.0531 1.0000 Uiso
H211 H 0.3801(16) 0.1450(14) 0.5938(9) 0.0217 1.0000 Uiso
H221 H 0.5443(17) 0.1455(15) 0.5590(9) 0.0254 1.0000 Uiso
H231 H 0.6519(17) 0.2728(13) 0.5620(9) 0.0238 1.0000 Uiso
H271 H 0.6125(18) 0.6023(13) 0.5559(9) 0.0259 1.0000 Uiso
H281 H 0.4820(17) 0.7122(15) 0.5523(9) 0.0284 1.0000 Uiso
H291 H 0.3287(17) 0.6959(14) 0.5968(9) 0.0247 1.0000 Uiso
H301 H 0.7316(18) 0.4964(16) 0.6751(10) 0.0344 1.0000 Uiso
H302 H 0.6399(19) 0.4423(15) 0.7039(10) 0.0346 1.0000 Uiso
H303 H 0.7372(19) 0.3934(16) 0.6784(10) 0.0344 1.0000 Uiso
H312 H 0.7398(19) 0.4978(16) 0.5675(10) 0.0374 1.0000 Uiso
H311 H 0.749(2) 0.3946(16) 0.5677(10) 0.0378 1.0000 Uiso
H313 H 0.6614(19) 0.4411(16) 0.5235(11) 0.0377 1.0000 Uiso
H332 H 0.3261(19) 0.7710(16) 0.7508(11) 0.0393 1.0000 Uiso
H331 H 0.253(2) 0.7625(16) 0.6901(11) 0.0386 1.0000 Uiso
H333 H 0.379(2) 0.7341(15) 0.6974(10) 0.0384 1.0000 Uiso
H341 H 0.4175(19) 0.6535(16) 0.8007(11) 0.0403 1.0000 Uiso
H343 H 0.3726(19) 0.5540(17) 0.7961(11) 0.0400 1.0000 Uiso
H342 H 0.446(2) 0.5906(15) 0.7486(11) 0.0409 1.0000 Uiso
H351 H 0.218(2) 0.6784(16) 0.8096(11) 0.0417 1.0000 Uiso
H353 H 0.169(2) 0.5875(17) 0.7851(11) 0.0409 1.0000 Uiso
H352 H 0.126(2) 0.6762(16) 0.7533(11) 0.0418 1.0000 Uiso
H381 H 0.139(2) 0.4355(16) 0.9097(11) 0.0401 1.0000 Uiso
H391 H -0.055(2) 0.4368(17) 0.8846(12) 0.0473 1.0000 Uiso
H401 H -0.139(2) 0.4053(15) 0.7875(11) 0.0398 1.0000 Uiso
H411 H -0.0247(18) 0.3835(14) 0.7151(10) 0.0313 1.0000 Uiso
H441 H 0.4838(17) 0.3848(14) 0.7613(10) 0.0276 1.0000 Uiso
H451 H 0.589(2) 0.3962(15) 0.8547(10) 0.0361 1.0000 Uiso
H461 H 0.501(2) 0.4233(17) 0.9379(12) 0.0470 1.0000 Uiso
H471 H 0.311(2) 0.4274(16) 0.9256(11) 0.0404 1.0000 Uiso

loop_
_atom_site_aniso_label
_atom_site_aniso_U_11
_atom_site_aniso_U_22
_atom_site_aniso_U_33
_atom_site_aniso_U_23
_atom_site_aniso_U_13
_atom_site_aniso_U_12
Cu1 0.01485(12) 0.01371(12) 0.01656(12) -0.00016(8) 0.00363(9) 0.00022(8)
P2 0.01342(18) 0.01084(18) 0.01353(18) -0.00043(14) 0.00246(14) 0.00044(14)
C3 0.0164(8) 0.0170(8) 0.0207(8) 0.0023(6) -0.0007(6) 0.0026(6)
C4 0.0247(9) 0.0188(9) 0.0359(10) 0.0052(8) -0.0001(8) 0.0049(7)
C5 0.0156(8) 0.0222(9) 0.0313(10) 0.0009(7) 0.0022(7) 0.0021(7)
C6 0.0260(9) 0.0298(10) 0.0208(9) 0.0009(7) -0.0026(7) 0.0023(8)
C7 0.0163(7) 0.0154(7) 0.0143(7) -0.0014(6) 0.0028(6) -0.0018(6)
C8 0.0177(7) 0.0134(7) 0.0112(7) -0.0011(6) 0.0021(6) -0.0031(6)
O1 0.0179(5) 0.0108(5) 0.0154(5) -0.0008(4) 0.0068(4) -0.0005(4)
C10 0.0173(7) 0.0130(7) 0.0114(7) -0.0009(6) 0.0023(6) 0.0032(6)
C11 0.0164(7) 0.0151(7) 0.0119(7) 0.0013(6) 0.0024(6) 0.0017(6)
P1 0.01339(18) 0.01085(18) 0.01685(19) -0.00075(14) 0.00249(14) -0.00081(14)
C13 0.0273(9) 0.0139(8) 0.0291(9) 0.0033(7) 0.0119(7) -0.0016(7)
C14 0.0370(11) 0.0196(10) 0.0579(14) 0.0017(9) 0.0284(10) -0.0049(8)
C15 0.0330(10) 0.0126(8) 0.0315(10) 0.0035(7) 0.0111(8) -0.0006(7)
C16 0.0558(13) 0.0180(9) 0.0242(9) 0.0060(8) 0.0092(9) 0.0028(9)
C17 0.0212(8) 0.0221(9) 0.0260(9) -0.0073(7) -0.0054(7) 0.0026(7)
C18 0.0203(9) 0.0255(10) 0.0400(11) -0.0083(8) -0.0071(8) 0.0020(7)
C19 0.0336(10) 0.0338(11) 0.0206(9) 0.0014(8) -0.0026(8) 0.0103(8)
C20 0.0323(10) 0.0283(10) 0.0382(11) -0.0144(9) -0.0117(9) 0.0053(8)
C21 0.0227(8) 0.0131(8) 0.0165(7) -0.0007(6) 0.0024(6) 0.0005(6)
C22 0.0261(9) 0.0166(8) 0.0183(8) -0.0024(6) 0.0064(6) 0.0046(7)
C23 0.0196(8) 0.0205(8) 0.0186(8) -0.0012(6) 0.0075(6) 0.0033(6)
C24 0.0175(8) 0.0179(8) 0.0137(7) 0.0003(6) 0.0031(6) 0.0002(6)
C25 0.0161(7) 0.0190(8) 0.0188(8) -0.0028(6) 0.0067(6) -0.0018(6)
C26 0.0178(7) 0.0175(8) 0.0141(7) -0.0026(6) 0.0031(6) -0.0025(6)
C27 0.0210(8) 0.0228(9) 0.0203(8) 0.0011(7) 0.0075(7) -0.0051(7)
C28 0.0280(9) 0.0184(8) 0.0222(8) 0.0059(7) 0.0068(7) -0.0036(7)
C29 0.0224(8) 0.0161(8) 0.0197(8) 0.0015(6) 0.0030(6) 0.0008(7)
C30 0.0183(8) 0.0224(9) 0.0246(9) -0.0026(7) 0.0013(7) -0.0004(7)
C31 0.0213(8) 0.0245(9) 0.0289(10) -0.0038(7) 0.0134(7) -0.0030(7)
C32 0.0227(8) 0.0160(8) 0.0193(8) -0.0058(6) 0.0031(6) -0.0025(6)
C33 0.0311(10) 0.0166(8) 0.0283(9) -0.0053(7) 0.0042(8) -0.0041(7)
C34 0.0276(9) 0.0240(9) 0.0238(9) -0.0046(8) -0.0040(7) -0.0043(7)
C35 0.0335(10) 0.0242(9) 0.0257(9) -0.0083(8) 0.0110(8) -0.0020(8)
N2 0.0211(7) 0.0172(7) 0.0250(7) 0.0027(6) 0.0096(6) 0.0023(5)
C37 0.0326(9) 0.0128(8) 0.0228(8) 0.0015(6) 0.0124(7) 0.0012(7)
C38 0.0459(12) 0.0241(9) 0.0312(10) -0.0014(8) 0.0218(9) -0.0030(8)
C39 0.0462(12) 0.0259(10) 0.0520(13) 0.0001(9) 0.0362(11) -0.0011(9)
C40 0.0279(10) 0.0180(9) 0.0555(13) 0.0052(8) 0.0213(9) 0.0010(7)
C41 0.0218(9) 0.0177(8) 0.0383(10) 0.0053(7) 0.0096(8) 0.0008(7)
C42 0.0322(9) 0.0156(8) 0.0185(8) 0.0007(6) 0.0065(7) 0.0025(7)
N1 0.0219(7) 0.0161(7) 0.0169(7) 0.0010(5) 0.0018(5) 0.0020(5)
C44 0.0225(8) 0.0207(8) 0.0238(9) 0.0004(7) 0.0005(7) 0.0033(7)
C45 0.0280(10) 0.0269(10) 0.0310(10) -0.0015(8) -0.0080(8) 0.0065(8)
C46 0.0499(13) 0.0394(12) 0.0216(10) -0.0067(8) -0.0114(9) 0.0102(10)
C47 0.0465(12) 0.0356(11) 0.0194(9) -0.0028(8) 0.0046(8) 0.0082(9)
P3 0.0246(2) 0.0197(2) 0.0219(2) 0.00174(16) 0.00826(17) 0.00426(17)
F4 0.0309(6) 0.0590(8) 0.0250(6) -0.0046(5) 0.0070(4) 0.0051(5)
F1 0.0518(7) 0.0369(6) 0.0296(6) -0.0010(5) 0.0052(5) 0.0250(6)
F3 0.0620(8) 0.0507(7) 0.0228(6) 0.0060(5) 0.0100(5) 0.0195(6)
F5 0.0694(10) 0.0636(9) 0.0489(8) 0.0168(7) -0.0189(7) -0.0429(8)
F2 0.0432(7) 0.0675(9) 0.0488(7) -0.0020(7) 0.0026(6) 0.0324(7)
F6 0.0529(8) 0.0332(7) 0.0571(8) 0.0118(6) 0.0027(6) -0.0117(6)

loop_
_atom_type_symbol
_atom_type_scat_dispersion_real
_atom_type_scat_dispersion_imag
_atom_type_scat_Cromer_Mann_a1
_atom_type_scat_Cromer_Mann_b1
_atom_type_scat_Cromer_Mann_a2
_atom_type_scat_Cromer_Mann_b2
_atom_type_scat_Cromer_Mann_a3
_atom_type_scat_Cromer_Mann_b3
_atom_type_scat_Cromer_Mann_a4
_atom_type_scat_Cromer_Mann_b4
_atom_type_scat_Cromer_Mann_c
_atom_type_scat_source
C 0.0181 0.0091 2.3100 20.8439 1.0200 10.2075 1.5886 0.5687 0.8650 51.6512 0.2156 'International Tables Vol C 4.2.6.8 and 6.1.1.4'
H 0.0000 0.0000 0.4930 10.5109 0.3229 26.1257 0.1402 3.1424 0.0408 57.7998 0.0030 'International Tables Vol C 4.2.6.8 and 6.1.1.4'
N 0.0311 0.0180 12.2126 0.0057 3.1322 9.8933 2.0125 28.9975 1.1663 0.5826 -11.5290 'International Tables Vol C 4.2.6.8 and 6.1.1.4'
O 0.0492 0.0322 3.0485 13.2771 2.2868 5.7011 1.5463 0.3239 0.8670 32.9089 0.2508 'International Tables Vol C 4.2.6.8 and 6.1.1.4'
F 0.0727 0.0534 3.5392 10.2825 2.6412 4.2944 1.5170 0.2615 1.0243 26.1476 0.2776 'International Tables Vol C 4.2.6.8 and 6.1.1.4'
P 0.2955 0.4335 6.4345 1.9067 4.1791 27.1570 1.7800 0.5260 1.4908 68.1645 1.1149 'International Tables Vol C 4.2.6.8 and 6.1.1.4'
Cu -1.9646 0.5888 13.3380 3.5828 7.1676 0.2470 5.6158 11.3966 1.6735 64.8126 1.1910 'International Tables Vol C 4.2.6.8 and 6.1.1.4'

loop_
_geom_angle_atom_site_label_1
_geom_angle_atom_site_label_2
_geom_angle_atom_site_label_3
_geom_angle
_geom_angle_publ_flag
P2 Cu1 O1 73.37(2) yes
P2 Cu1 P1 129.297(17) yes
O1 Cu1 P1 73.74(2) yes
P2 Cu1 N2 109.64(4) yes
O1 Cu1 N2 162.55(5) yes
P1 Cu1 N2 113.29(4) yes
P2 Cu1 N1 106.56(4) yes
O1 Cu1 N1 86.18(4) yes
P1 Cu1 N1 108.56(4) yes
N2 Cu1 N1 76.46(5) yes
Cu1 P2 C3 113.69(5) yes
Cu1 P2 C7 110.16(5) yes
C3 P2 C7 106.80(7) yes
Cu1 P2 C32 115.53(5) yes
C3 P2 C32 108.83(7) yes
C7 P2 C32 100.75(7) yes
P2 C3 C4 118.34(12) yes
P2 C3 C5 105.83(11) yes
C4 C3 C5 107.45(14) yes
P2 C3 C6 107.69(11) yes
C4 C3 C6 108.65(15) yes
C5 C3 C6 108.55(14) yes
C3 C4 H41 107.7(14) no
C3 C4 H43 111.7(14) no
H41 C4 H43 106.8(20) no
C3 C4 H42 112.9(15) no
H41 C4 H42 108.2(20) no
H43 C4 H42 109.3(20) no
C3 C5 H51 109.6(13) no
C3 C5 H53 112.0(13) no
H51 C5 H53 107.4(19) no
C3 C5 H52 109.8(13) no
H51 C5 H52 108.1(19) no
H53 C5 H52 109.9(18) no
C3 C6 H61 109.6(14) no
C3 C6 H62 109.9(14) no
H61 C6 H62 107.8(19) no
C3 C6 H63 111.8(13) no
H61 C6 H63 108.8(19) no
H62 C6 H63 108.9(19) no
P2 C7 C8 120.40(11) yes
P2 C7 C29 123.01(12) yes
C8 C7 C29 116.45(14) yes
C7 C8 O1 118.00(13) yes
C7 C8 C26 123.45(14) yes
O1 C8 C26 118.54(13) yes
C8 O1 Cu1 117.01(8) yes
C8 O1 C10 116.04(11) yes
Cu1 O1 C10 116.22(8) yes
O1 C10 C11 117.91(13) yes
O1 C10 C24 118.61(13) yes
C11 C10 C24 123.48(14) yes
C10 C11 P1 120.41(11) yes
C10 C11 C21 116.39(14) yes
P1 C11 C21 122.72(12) yes
C11 P1 Cu1 110.05(5) yes
C11 P1 C13 105.55(7) yes
Cu1 P1 C13 111.91(6) yes
C11 P1 C17 101.24(7) yes
Cu1 P1 C17 116.60(5) yes
C13 P1 C17 110.42(8) yes
P1 C13 C14 107.25(13) yes
P1 C13 C15 118.46(12) yes
C14 C13 C15 108.78(15) yes
P1 C13 C16 106.19(12) yes
C14 C13 C16 108.74(17) yes
C15 C13 C16 107.12(15) yes
C13 C14 H141 106.9(16) no
C13 C14 H142 109.2(16) no
H141 C14 H142 107(2) no
C13 C14 H143 110.5(16) no
H141 C14 H143 111(2) no
H142 C14 H143 112(2) no
C13 C15 H151 106.9(14) no
C13 C15 H152 110.7(13) no
H151 C15 H152 103.4(19) no
C13 C15 H153 113.6(14) no
H151 C15 H153 107.1(19) no
H152 C15 H153 114.2(19) no
C13 C16 H162 110.1(15) no
C13 C16 H161 108.3(16) no
H162 C16 H161 112(2) no
C13 C16 H163 112.1(15) no
H162 C16 H163 105(2) no
H161 C16 H163 109(2) no
P1 C17 C18 107.07(12) yes
P1 C17 C19 106.42(12) yes
C18 C17 C19 109.28(16) yes
P1 C17 C20 117.25(13) yes
C18 C17 C20 108.40(15) yes
C19 C17 C20 108.23(16) yes
C17 C18 H182 108.5(15) no
C17 C18 H181 110.8(15) no
H182 C18 H181 109(2) no
C17 C18 H183 112.0(15) no
H182 C18 H183 110(2) no
H181 C18 H183 106(2) no
C17 C19 H191 109.7(15) no
C17 C19 H193 112.2(14) no
H191 C19 H193 107(2) no
C17 C19 H192 110.2(15) no
H191 C19 H192 106.0(20) no
H193 C19 H192 111(2) no
C17 C20 H201 107.6(16) no
C17 C20 H203 110.5(16) no
H201 C20 H203 110(2) no
C17 C20 H202 111.1(16) no
H201 C20 H202 109(2) no
H203 C20 H202 109(2) no
C11 C21 C22 121.38(15) yes
C11 C21 H211 119.5(12) no
C22 C21 H211 119.1(12) no
C21 C22 C23 120.44(15) yes
C21 C22 H221 118.3(13) no
C23 C22 H221 121.2(13) no
C22 C23 C24 120.66(15) yes
C22 C23 H231 120.5(12) no
C24 C23 H231 118.8(13) no
C10 C24 C23 117.60(14) yes
C10 C24 C25 118.24(14) yes
C23 C24 C25 124.15(14) yes
C24 C25 C26 107.26(12) yes
C24 C25 C30 108.62(13) yes
C26 C25 C30 108.90(13) yes
C24 C25 C31 112.05(13) yes
C26 C25 C31 111.64(14) yes
C30 C25 C31 108.30(14) yes
C25 C26 C8 118.05(14) yes
C25 C26 C27 124.40(14) yes
C8 C26 C27 117.48(15) yes
C26 C27 C28 120.88(15) yes
C26 C27 H271 120.8(13) no
C28 C27 H271 118.3(13) no
C27 C28 C29 120.20(16) yes
C27 C28 H281 120.3(13) no
C29 C28 H281 119.5(13) no
C7 C29 C28 121.47(16) yes
C7 C29 H291 120.5(12) no
C28 C29 H291 118.0(12) no
C25 C30 H301 108.8(13) no
C25 C30 H302 111.5(13) no
H301 C30 H302 108.9(18) no
C25 C30 H303 110.2(14) no
H301 C30 H303 107.7(18) no
H302 C30 H303 109.7(19) no
C25 C31 H312 110.0(13) no
C25 C31 H311 110.6(14) no
H312 C31 H311 108.3(19) no
C25 C31 H313 112.6(14) no
H312 C31 H313 106.6(19) no
H311 C31 H313 108.6(20) no
P2 C32 C33 116.59(12) yes
P2 C32 C34 106.81(11) yes
C33 C32 C34 105.89(14) yes
P2 C32 C35 108.72(11) yes
C33 C32 C35 109.62(14) yes
C34 C32 C35 108.94(15) yes
C32 C33 H332 107.3(14) no
C32 C33 H331 112.4(14) no
H332 C33 H331 107.0(20) no
C32 C33 H333 109.8(14) no
H332 C33 H333 108.1(19) no
H331 C33 H333 112.0(19) no
C32 C34 H341 107.4(14) no
C32 C34 H343 110.5(14) no
H341 C34 H343 109.6(19) no
C32 C34 H342 111.4(14) no
H341 C34 H342 108.9(19) no
H343 C34 H342 109.0(19) no
C32 C35 H351 108.3(14) no
C32 C35 H353 111.7(14) no
H351 C35 H353 107.6(20) no
C32 C35 H352 112.4(14) no
H351 C35 H352 108.4(20) no
H353 C35 H352 108.4(20) no
Cu1 N2 C37 113.58(11) yes
Cu1 N2 C41 127.39(12) yes
C37 N2 C41 117.97(15) yes
N2 C37 C38 121.61(17) yes
N2 C37 C42 116.14(14) yes
C38 C37 C42 122.24(17) yes
C37 C38 C39 119.1(2) yes
C37 C38 H381 117.3(15) no
C39 C38 H381 123.6(15) no
C38 C39 C40 119.38(18) yes
C38 C39 H391 121.0(17) no
C40 C39 H391 119.6(16) no
C39 C40 C41 118.65(19) yes
C39 C40 H401 122.0(14) no
C41 C40 H401 119.3(14) no
C40 C41 N2 123.21(19) yes
C40 C41 H411 119.8(13) no
N2 C41 H411 117.0(13) no
C37 C42 N1 116.07(15) yes
C37 C42 C47 122.48(16) yes
N1 C42 C47 121.45(17) yes
C42 N1 Cu1 114.92(11) yes
C42 N1 C44 118.25(15) yes
Cu1 N1 C44 126.26(12) yes
N1 C44 C45 123.16(17) yes
N1 C44 H441 116.5(13) no
C45 C44 H441 120.3(13) no
C44 C45 C46 118.40(18) yes
C44 C45 H451 119.0(14) no
C46 C45 H451 122.6(14) no
C45 C46 C47 119.25(18) yes
C45 C46 H461 120.3(16) no
C47 C46 H461 120.5(16) no
C42 C47 C46 119.43(19) yes
C42 C47 H471 120.3(15) no
C46 C47 H471 120.2(15) no
F4 P3 F1 87.39(6) yes
F4 P3 F3 177.53(7) yes
F1 P3 F3 90.77(6) yes
F4 P3 F5 90.38(7) yes
F1 P3 F5 90.10(8) yes
F3 P3 F5 91.26(8) yes
F4 P3 F2 91.09(7) yes
F1 P3 F2 177.48(8) yes
F3 P3 F2 90.69(7) yes
F5 P3 F2 91.91(9) yes
F4 P3 F6 87.98(7) yes
F1 P3 F6 89.23(7) yes
F3 P3 F6 90.35(8) yes
F5 P3 F6 178.26(7) yes
F2 P3 F6 88.71(8) yes

loop_
_geom_bond_atom_site_label_1
_geom_bond_atom_site_label_2
_geom_bond_distance
_geom_bond_publ_flag
Cu1 P2 2.3522(5) yes
Cu1 O1 2.6699(11) yes
Cu1 P1 2.3283(4) yes
Cu1 N2 2.1725(14) yes
Cu1 N1 2.1366(14) yes
P2 C3 1.9072(16) yes
P2 C7 1.8452(16) yes
P2 C32 1.9082(16) yes
C3 C4 1.530(2) yes
C3 C5 1.535(2) yes
C3 C6 1.530(2) yes
C4 H41 0.98(3) no
C4 H43 0.97(3) no
C4 H42 0.94(3) no
C5 H51 0.96(2) no
C5 H53 0.97(2) no
C5 H52 0.96(2) no
C6 H61 0.98(2) no
C6 H62 0.96(3) no
C6 H63 0.99(3) no
C7 C8 1.399(2) yes
C7 C29 1.402(2) yes
C8 O1 1.3893(18) yes
C8 C26 1.401(2) yes
O1 C10 1.3935(18) yes
C10 C11 1.399(2) yes
C10 C24 1.397(2) yes
C11 P1 1.8449(15) yes
C11 C21 1.402(2) yes
P1 C13 1.8992(17) yes
P1 C17 1.9033(17) yes
C13 C14 1.538(2) yes
C13 C15 1.537(2) yes
C13 C16 1.530(3) yes
C14 H141 0.99(3) no
C14 H142 0.95(3) no
C14 H143 1.00(3) no
C15 H151 0.96(3) no
C15 H152 0.99(2) no
C15 H153 0.98(2) no
C16 H162 0.95(3) no
C16 H161 0.94(3) no
C16 H163 0.97(3) no
C17 C18 1.538(2) yes
C17 C19 1.535(3) yes
C17 C20 1.535(2) yes
C18 H182 0.95(3) no
C18 H181 0.96(3) no
C18 H183 0.97(3) no
C19 H191 0.96(3) no
C19 H193 0.98(3) no
C19 H192 0.98(3) no
C20 H201 0.97(3) no
C20 H203 0.98(3) no
C20 H202 0.98(3) no
C21 C22 1.383(2) yes
C21 H211 0.92(2) no
C22 C23 1.384(2) yes
C22 H221 0.90(2) no
C23 C24 1.392(2) yes
C23 H231 0.92(2) no
C24 C25 1.528(2) yes
C25 C26 1.531(2) yes
C25 C30 1.546(2) yes
C25 C31 1.532(2) yes
C26 C27 1.389(2) yes
C27 C28 1.389(3) yes
C27 H271 0.93(2) no
C28 C29 1.383(2) yes
C28 H281 0.91(2) no
C29 H291 0.93(2) no
C30 H301 0.98(2) no
C30 H302 0.99(2) no
C30 H303 0.94(2) no
C31 H312 0.98(2) no
C31 H311 0.94(2) no
C31 H313 0.94(2) no
C32 C33 1.535(2) yes
C32 C34 1.534(2) yes
C32 C35 1.535(2) yes
C33 H332 0.95(2) no
C33 H331 0.95(2) no
C33 H333 0.97(2) no
C34 H341 0.97(2) no
C34 H343 0.98(3) no
C34 H342 0.98(3) no
C35 H351 0.97(3) no
C35 H353 0.97(3) no
C35 H352 0.97(3) no
N2 C37 1.347(2) yes
N2 C41 1.346(2) yes
C37 C38 1.401(2) yes
C37 C42 1.479(3) yes
C38 C39 1.374(3) yes
C38 H381 0.95(2) no
C39 C40 1.379(3) yes
C39 H391 0.89(3) no
C40 C41 1.377(3) yes
C40 H401 0.96(2) no
C41 H411 0.96(2) no
C42 N1 1.350(2) yes
C42 C47 1.394(3) yes
N1 C44 1.338(2) yes
C44 C45 1.382(3) yes
C44 H441 0.96(2) no
C45 C46 1.383(3) yes
C45 H451 0.92(2) no
C46 C47 1.373(3) yes
C46 H461 0.91(3) no
C47 H471 0.91(3) no
P3 F4 1.6097(11) yes
P3 F1 1.5999(11) yes
P3 F3 1.5845(12) yes
P3 F5 1.5715(13) yes
P3 F2 1.5789(12) yes
P3 F6 1.6144(13) yes

loop_
_geom_hbond_atom_site_label_D
_geom_hbond_atom_site_label_H
_geom_hbond_atom_site_label_A
_geom_hbond_angle_DHA
_geom_hbond_distance_DH
_geom_hbond_distance_HA
_geom_hbond_distance_DA
_geom_hbond_publ_flag
C16 H161 N1 128.6(20) 0.936 2.488 3.158(3) yes
C21 H211 C15 124.3(15) 0.924 2.552 3.166(3) yes
C33 H331 C4 132.1(18) 0.949 2.550 3.263(3) yes
C34 H343 N1 143.0(19) 0.978 2.387 3.223(3) yes
C44 H441 O1 131.5(16) 0.956 2.464 3.180(3) yes
